data_4340692
loop_
_publ_author_name
'Blacquiere, Johanna M.'
'Pegis, Michael L.'
'Raugei, Simone'
'Kaminsky, Werner'
'Forget, Am\'elie'
'Cook, Sarah A.'
'Taguchi, Taketo'
'Mayer, James M.'

_publ_section_title
;
 Synthesis and reactivity of tripodal complexes containing pendant bases.
;
_journal_issue 17
_journal_name_full 'Inorganic chemistry'
_journal_page_first 9242
_journal_page_last 9253
_journal_paper_doi 10.1021/ic5013389
_journal_volume 53
_journal_year 2014
_chemical_formula_moiety 'C54 H60 N7 O3 Zn, C8 H20 N'
_chemical_formula_sum 'C62 H80 N8 O3 Zn'
_chemical_formula_weight 1050.71
_chemical_name_common jb3_68
_chemical_name_systematic
;
 jb3_68
;
_space_group_IT_number 14
_symmetry_cell_setting monoclinic
_symmetry_Int_Tables_number 14
_symmetry_space_group_name_Hall '-P 2yn'
_symmetry_space_group_name_H-M 'P 1 21/n 1'
_atom_sites_solution_hydrogens geom
_atom_sites_solution_primary direct
_atom_sites_solution_secondary difmap
_audit_conform_dict_location ftp://ftp.iucr.org/pub/cif_core.dic
_audit_conform_dict_name cif_core.dic
_audit_conform_dict_version 2.4
_audit_creation_date 2012-03-27T14:12:12-00:00
_audit_creation_method 'WinGX routine CIF_UPDATE'
_cell_angle_alpha 90
_cell_angle_beta 106.229(2)
_cell_angle_gamma 90
_cell_formula_units_Z 4
_cell_length_a 18.9275(9)
_cell_length_b 14.7604(8)
_cell_length_c 20.8012(10)
_cell_measurement_reflns_used 342
_cell_measurement_temperature 100(2)
_cell_measurement_theta_max 20
_cell_measurement_theta_min 3
_cell_volume 5579.8(5)
_computing_cell_refinement 'SAINT (Bruker, 2007)'
_computing_data_collection 'APEX2 (Bruker, 2007)'
_computing_data_reduction 'SAINT (Bruker, 2007)'
_computing_molecular_graphics 'ORTEP-3 for Windows (Farrugia, 1997)'
_computing_publication_material 'SHELXL-97 (Sheldrick, 1997)'
_computing_structure_refinement 'SHELXL-97 (Sheldrick, 2008)'
_computing_structure_solution 'SHELXS97 (Sheldrick, 1997)'
_diffrn_ambient_temperature 100(2)
_diffrn_measured_fraction_theta_full 1
_diffrn_measured_fraction_theta_max 0.998
_diffrn_measurement_device_type 'Bruker APEXII CCD area-detector'
_diffrn_measurement_method '\f and \w scans'
_diffrn_radiation_monochromator graphite
_diffrn_radiation_type MoK\a
_diffrn_radiation_wavelength 0.71073
_diffrn_reflns_av_R_equivalents 0.0351
_diffrn_reflns_av_unetI/netI 0.0149
_diffrn_reflns_limit_h_max 25
_diffrn_reflns_limit_h_min -25
_diffrn_reflns_limit_k_max 19
_diffrn_reflns_limit_k_min -19
_diffrn_reflns_limit_l_max 27
_diffrn_reflns_limit_l_min -27
_diffrn_reflns_number 247973
_diffrn_reflns_theta_full 25
_diffrn_reflns_theta_max 28.18
_diffrn_reflns_theta_min 1.71
_diffrn_source 'fine-focus sealed tube'
_exptl_absorpt_coefficient_mu 0.493
_exptl_absorpt_correction_T_max 0.9342
_exptl_absorpt_correction_T_min 0.8086
_exptl_absorpt_correction_type multi-scan
_exptl_absorpt_process_details '(SADABS; Bruker, 2007)'
_exptl_crystal_colour colorless
_exptl_crystal_density_diffrn 1.251
_exptl_crystal_density_method 'not measured'
_exptl_crystal_description prism
_exptl_crystal_F_000 2248
_exptl_crystal_size_max 0.45
_exptl_crystal_size_mid 0.21
_exptl_crystal_size_min 0.14
_refine_diff_density_max 0.505
_refine_diff_density_min -0.347
_refine_diff_density_rms 0.046
_refine_ls_extinction_method none
_refine_ls_goodness_of_fit_ref 1.042
_refine_ls_hydrogen_treatment constr
_refine_ls_matrix_type full
_refine_ls_number_parameters 671
_refine_ls_number_reflns 13690
_refine_ls_number_restraints 0
_refine_ls_restrained_S_all 1.042
_refine_ls_R_factor_all 0.0417
_refine_ls_R_factor_gt 0.0313
_refine_ls_shift/su_max 0.003
_refine_ls_shift/su_mean 0
_refine_ls_structure_factor_coef Fsqd
_refine_ls_weighting_details 'calc w=1/[\s^2^(Fo^2^)+(0.0371P)^2^+3.1260P] where P=(Fo^2^+2Fc^2^)/3'
_refine_ls_weighting_scheme calc
_refine_ls_wR_factor_gt 0.076
_refine_ls_wR_factor_ref 0.0847
_reflns_number_gt 11614
_reflns_number_total 13690
_reflns_threshold_expression >2\s(I)
_cod_data_source_file ic5013389_si_001.cif
_cod_data_source_block jb3_68
_cod_depositor_comments 'Adding full bibliography for 4340692--4340695.cif.'
_cod_original_sg_symbol_H-M 'P 21/n'
_cod_database_code 4340692

loop_
_symmetry_equiv_pos_as_xyz
'x, y, z'
'-x+1/2, y+1/2, -z+1/2'
'-x, -y, -z'
'x-1/2, -y-1/2, z-1/2'

loop_
_atom_site_label
_atom_site_type_symbol
_atom_site_fract_x
_atom_site_fract_y
_atom_site_fract_z
_atom_site_U_iso_or_equiv
_atom_site_adp_type
_atom_site_occupancy
_atom_site_symmetry_multiplicity
_atom_site_calc_flag
_atom_site_refinement_flags
C1 C 0.26841(8) 0.00466(12) 0.15046(7) 0.0294(3) Uani 1 1 d .
H1A H 0.3108 -0.0095 0.133 0.035 Uiso 1 1 calc R
H1B H 0.2331 0.0419 0.1166 0.035 Uiso 1 1 calc R
C2 C 0.23120(9) -0.08332(12) 0.16191(8) 0.0332(3) Uani 1 1 d .
H2A H 0.2077 -0.1127 0.1184 0.04 Uiso 1 1 calc R
H2B H 0.2684 -0.1255 0.1892 0.04 Uiso 1 1 calc R
C3 C 0.29672(8) 0.15495(10) 0.20490(7) 0.0254(3) Uani 1 1 d .
H3A H 0.3199 0.1685 0.1688 0.03 Uiso 1 1 calc R
H3B H 0.3278 0.1821 0.2468 0.03 Uiso 1 1 calc R
C4 C 0.22032(8) 0.19846(11) 0.18763(8) 0.0281(3) Uani 1 1 d .
H4A H 0.2253 0.2648 0.1942 0.034 Uiso 1 1 calc R
H4B H 0.1942 0.1868 0.14 0.034 Uiso 1 1 calc R
C5 C 0.36094(7) 0.01820(11) 0.26033(7) 0.0262(3) Uani 1 1 d .
H5A H 0.4051 0.0454 0.2515 0.031 Uiso 1 1 calc R
H5B H 0.3626 -0.048 0.2533 0.031 Uiso 1 1 calc R
C6 C 0.36155(7) 0.03719(12) 0.33255(7) 0.0286(3) Uani 1 1 d .
H6A H 0.4002 0.0002 0.3633 0.034 Uiso 1 1 calc R
H6B H 0.3731 0.1019 0.3431 0.034 Uiso 1 1 calc R
C7 C 0.11449(7) -0.11256(10) 0.18065(7) 0.0239(3) Uani 1 1 d .
C8 C 0.05576(7) -0.07600(9) 0.21179(7) 0.0224(3) Uani 1 1 d .
H8A H 0.0803 -0.055 0.2578 0.027 Uiso 1 1 calc R
H8B H 0.0319 -0.0228 0.1856 0.027 Uiso 1 1 calc R
C9 C -0.06616(7) -0.09592(10) 0.22221(7) 0.0225(3) Uani 1 1 d .
H9A H -0.0518 -0.0517 0.2593 0.027 Uiso 1 1 calc R
H9B H -0.0989 -0.1414 0.234 0.027 Uiso 1 1 calc R
C10 C -0.10755(7) -0.04729(9) 0.15865(7) 0.0218(3) Uani 1 1 d .
C11 C -0.15089(8) 0.02764(10) 0.16181(8) 0.0289(3) Uani 1 1 d .
H11 H -0.1513 0.0515 0.2041 0.035 Uiso 1 1 calc R
C12 C -0.19355(8) 0.06794(11) 0.10360(8) 0.0335(3) Uani 1 1 d .
H12 H -0.2231 0.119 0.1064 0.04 Uiso 1 1 calc R
C13 C -0.19347(8) 0.03451(11) 0.04174(8) 0.0307(3) Uani 1 1 d .
H13 H -0.2244 0.0606 0.002 0.037 Uiso 1 1 calc R
C14 C -0.14801(8) -0.03708(11) 0.03806(8) 0.0306(3) Uani 1 1 d .
H14 H -0.146 -0.0587 -0.0044 0.037 Uiso 1 1 calc R
C15 C -0.10495(8) -0.07783(10) 0.09629(7) 0.0267(3) Uani 1 1 d .
H15 H -0.0736 -0.1269 0.0933 0.032 Uiso 1 1 calc R
C16 C 0.02796(7) -0.20789(10) 0.26690(7) 0.0239(3) Uani 1 1 d .
H16A H 0.0323 -0.1797 0.311 0.029 Uiso 1 1 calc R
H16B H 0.0779 -0.2262 0.2658 0.029 Uiso 1 1 calc R
C17 C -0.01970(7) -0.29136(9) 0.26000(7) 0.0223(3) Uani 1 1 d .
C18 C -0.06240(9) -0.31984(11) 0.19763(7) 0.0291(3) Uani 1 1 d .
H18 H -0.0633 -0.2849 0.159 0.035 Uiso 1 1 calc R
C19 C -0.10370(9) -0.39844(11) 0.19095(8) 0.0347(3) Uani 1 1 d .
H19 H -0.1324 -0.4172 0.1479 0.042 Uiso 1 1 calc R
C20 C -0.10352(9) -0.44964(10) 0.24630(8) 0.0324(3) Uani 1 1 d .
H20 H -0.1321 -0.5034 0.2416 0.039 Uiso 1 1 calc R
C21 C -0.06167(10) -0.42215(11) 0.30834(8) 0.0348(3) Uani 1 1 d .
H21 H -0.0612 -0.4572 0.3468 0.042 Uiso 1 1 calc R
C22 C -0.02007(9) -0.34350(10) 0.31529(7) 0.0306(3) Uani 1 1 d .
H22 H 0.0085 -0.3252 0.3585 0.037 Uiso 1 1 calc R
C23 C 0.11939(7) 0.20853(9) 0.23445(6) 0.0204(3) Uani 1 1 d .
C24 C 0.07254(7) 0.16244(9) 0.27412(6) 0.0192(2) Uani 1 1 d .
H24A H 0.0252 0.1435 0.2427 0.023 Uiso 1 1 calc R
H24B H 0.0982 0.1071 0.2955 0.023 Uiso 1 1 calc R
C25 C 0.00624(7) 0.17567(9) 0.35630(6) 0.0190(2) Uani 1 1 d .
H25A H 0.0118 0.2027 0.401 0.023 Uiso 1 1 calc R
H25B H 0.0196 0.1108 0.3629 0.023 Uiso 1 1 calc R
C26 C -0.07327(7) 0.18269(9) 0.31607(6) 0.0188(2) Uani 1 1 d .
C27 C -0.09692(7) 0.24562(10) 0.26510(7) 0.0229(3) Uani 1 1 d .
H27 H -0.0622 0.2834 0.2528 0.027 Uiso 1 1 calc R
C28 C -0.17167(8) 0.25359(11) 0.23190(8) 0.0283(3) Uani 1 1 d .
H28 H -0.1876 0.2961 0.1965 0.034 Uiso 1 1 calc R
C29 C -0.22284(8) 0.19980(11) 0.25029(8) 0.0285(3) Uani 1 1 d .
H29 H -0.2738 0.206 0.2281 0.034 Uiso 1 1 calc R
C30 C -0.19924(8) 0.13707(10) 0.30111(7) 0.0266(3) Uani 1 1 d .
H30 H -0.2341 0.1001 0.314 0.032 Uiso 1 1 calc R
C31 C -0.12476(7) 0.12789(10) 0.33344(7) 0.0225(3) Uani 1 1 d .
H31 H -0.1089 0.0838 0.3677 0.027 Uiso 1 1 calc R
C32 C 0.12657(7) 0.24147(9) 0.37616(6) 0.0200(2) Uani 1 1 d .
H32A H 0.1626 0.2646 0.3537 0.024 Uiso 1 1 calc R
H32B H 0.1469 0.1853 0.4003 0.024 Uiso 1 1 calc R
C33 C 0.11612(7) 0.31081(9) 0.42568(7) 0.0201(3) Uani 1 1 d .
C34 C 0.08410(8) 0.39423(10) 0.40371(7) 0.0257(3) Uani 1 1 d .
H34 H 0.0679 0.4071 0.3571 0.031 Uiso 1 1 calc R
C35 C 0.07575(9) 0.45858(10) 0.44958(9) 0.0311(3) Uani 1 1 d .
H35 H 0.0551 0.5161 0.4345 0.037 Uiso 1 1 calc R
C36 C 0.09735(9) 0.43924(11) 0.51731(8) 0.0320(3) Uani 1 1 d .
H36 H 0.0913 0.4833 0.5486 0.038 Uiso 1 1 calc R
C37 C 0.12760(8) 0.35622(11) 0.53946(7) 0.0288(3) Uani 1 1 d .
H37 H 0.1415 0.3426 0.5859 0.035 Uiso 1 1 calc R
C38 C 0.13779(7) 0.29245(10) 0.49384(7) 0.0230(3) Uani 1 1 d .
H38 H 0.1598 0.2358 0.5094 0.028 Uiso 1 1 calc R
C39 C 0.28844(7) -0.01298(9) 0.40246(7) 0.0196(2) Uani 1 1 d .
C40 C 0.21007(7) -0.02454(10) 0.40939(6) 0.0214(3) Uani 1 1 d .
H40A H 0.1913 0.0364 0.4159 0.026 Uiso 1 1 calc R
H40B H 0.1786 -0.048 0.3663 0.026 Uiso 1 1 calc R
C41 C 0.21928(8) -0.17725(9) 0.45513(7) 0.0246(3) Uani 1 1 d .
H41A H 0.2735 -0.1839 0.4692 0.029 Uiso 1 1 calc R
H41B H 0.201 -0.1958 0.4076 0.029 Uiso 1 1 calc R
C42 C 0.18609(8) -0.23747(9) 0.49758(7) 0.0245(3) Uani 1 1 d .
C43 C 0.22925(9) -0.28515(10) 0.55162(9) 0.0347(4) Uani 1 1 d .
H43 H 0.2813 -0.2833 0.5608 0.042 Uiso 1 1 calc R
C44 C 0.19751(11) -0.33581(11) 0.59273(10) 0.0422(4) Uani 1 1 d .
H44 H 0.2278 -0.368 0.6298 0.051 Uiso 1 1 calc R
C45 C 0.12213(11) -0.33906(11) 0.57936(10) 0.0394(4) Uani 1 1 d .
H45 H 0.1003 -0.3729 0.6077 0.047 Uiso 1 1 calc R
C46 C 0.07805(9) -0.29324(11) 0.52486(9) 0.0333(3) Uani 1 1 d .
H46 H 0.026 -0.2968 0.5151 0.04 Uiso 1 1 calc R
C47 C 0.10994(8) -0.24215(10) 0.48455(8) 0.0272(3) Uani 1 1 d .
H47 H 0.0795 -0.2099 0.4476 0.033 Uiso 1 1 calc R
C48 C 0.22985(7) -0.04637(9) 0.52926(6) 0.0197(2) Uani 1 1 d .
H48A H 0.2775 -0.0168 0.5319 0.024 Uiso 1 1 calc R
H48B H 0.2395 -0.0972 0.5616 0.024 Uiso 1 1 calc R
C49 C 0.18019(7) 0.02132(9) 0.54960(6) 0.0187(2) Uani 1 1 d .
C50 C 0.10724(7) 0.03382(9) 0.51313(7) 0.0207(3) Uani 1 1 d .
H50 H 0.0884 0.0031 0.4717 0.025 Uiso 1 1 calc R
C51 C 0.06157(8) 0.09098(10) 0.53672(7) 0.0243(3) Uani 1 1 d .
H51 H 0.012 0.0999 0.511 0.029 Uiso 1 1 calc R
C52 C 0.08800(8) 0.13497(10) 0.59759(8) 0.0271(3) Uani 1 1 d .
H52 H 0.0564 0.1726 0.6143 0.033 Uiso 1 1 calc R
C53 C 0.16093(8) 0.12348(10) 0.63387(7) 0.0273(3) Uani 1 1 d .
H53 H 0.1795 0.1536 0.6756 0.033 Uiso 1 1 calc R
C54 C 0.20669(7) 0.06831(10) 0.60954(7) 0.0230(3) Uani 1 1 d .
H54 H 0.257 0.0624 0.6341 0.028 Uiso 1 1 calc R
C55 C 0.39576(7) 0.18219(10) 0.47697(7) 0.0249(3) Uani 1 1 d .
H55A H 0.4046 0.2041 0.4349 0.03 Uiso 1 1 calc R
H55B H 0.4003 0.1154 0.4775 0.03 Uiso 1 1 calc R
C56 C 0.31797(8) 0.20609(12) 0.47587(9) 0.0369(4) Uani 1 1 d .
H56A H 0.3061 0.1779 0.5142 0.055 Uiso 1 1 calc R
H56B H 0.2839 0.1838 0.4343 0.055 Uiso 1 1 calc R
H56C H 0.3133 0.272 0.4784 0.055 Uiso 1 1 calc R
C57 C 0.43854(8) 0.20431(10) 0.60133(7) 0.0258(3) Uani 1 1 d .
H57A H 0.3931 0.2378 0.6009 0.031 Uiso 1 1 calc R
H57B H 0.4791 0.2296 0.6379 0.031 Uiso 1 1 calc R
C58 C 0.42823(9) 0.10560(10) 0.61643(8) 0.0291(3) Uani 1 1 d .
H58A H 0.392 0.078 0.5783 0.044 Uiso 1 1 calc R
H58B H 0.4107 0.1012 0.6564 0.044 Uiso 1 1 calc R
H58C H 0.4753 0.0737 0.6243 0.044 Uiso 1 1 calc R
C59 C 0.45997(8) 0.32152(9) 0.52423(7) 0.0240(3) Uani 1 1 d .
H59A H 0.4678 0.3313 0.4796 0.029 Uiso 1 1 calc R
H59B H 0.4119 0.3488 0.5233 0.029 Uiso 1 1 calc R
C60 C 0.51943(10) 0.37117(12) 0.57560(8) 0.0395(4) Uani 1 1 d .
H60A H 0.5098 0.3672 0.6194 0.059 Uiso 1 1 calc R
H60B H 0.5199 0.4349 0.5626 0.059 Uiso 1 1 calc R
H60C H 0.5673 0.3437 0.5782 0.059 Uiso 1 1 calc R
C61 C 0.52758(7) 0.17333(10) 0.53780(7) 0.0240(3) Uani 1 1 d .
H61A H 0.5651 0.1919 0.5793 0.029 Uiso 1 1 calc R
H61B H 0.5206 0.1071 0.5403 0.029 Uiso 1 1 calc R
C62 C 0.55657(10) 0.19346(14) 0.47855(9) 0.0429(4) Uani 1 1 d .
H62A H 0.5176 0.1827 0.437 0.064 Uiso 1 1 calc R
H62B H 0.5985 0.1539 0.48 0.064 Uiso 1 1 calc R
H62C H 0.5723 0.2569 0.4803 0.064 Uiso 1 1 calc R
N1 N 0.29412(6) 0.05618(8) 0.21337(5) 0.0215(2) Uani 1 1 d .
N2 N 0.17543(6) -0.06323(9) 0.19666(6) 0.0255(2) Uani 1 1 d .
N3 N 0.17757(6) 0.16089(8) 0.23052(6) 0.0221(2) Uani 1 1 d .
N4 N 0.28962(6) 0.01552(8) 0.34258(6) 0.0228(2) Uani 1 1 d .
N5 N -0.00051(6) -0.14094(8) 0.21461(6) 0.0204(2) Uani 1 1 d .
N6 N 0.05760(6) 0.22028(7) 0.32561(5) 0.0176(2) Uani 1 1 d .
N7 N 0.19980(6) -0.08265(7) 0.46209(5) 0.0190(2) Uani 1 1 d .
N8 N 0.45568(6) 0.22016(8) 0.53539(5) 0.0190(2) Uani 1 1 d .
O1 O 0.10077(6) -0.17864(8) 0.14208(6) 0.0339(2) Uani 1 1 d .
O2 O 0.09966(6) 0.28327(7) 0.20758(5) 0.0263(2) Uani 1 1 d .
O3 O 0.34286(5) -0.02668(7) 0.45166(5) 0.0236(2) Uani 1 1 d .
Zn1 Zn 0.210479(8) 0.037054(10) 0.259810(7) 0.01748(4) Uani 1 1 d .

loop_
_atom_site_aniso_label
_atom_site_aniso_U_11
_atom_site_aniso_U_22
_atom_site_aniso_U_33
_atom_site_aniso_U_23
_atom_site_aniso_U_13
_atom_site_aniso_U_12
C1 0.0246(7) 0.0437(9) 0.0220(7) -0.0078(6) 0.0097(5) -0.0016(6)
C2 0.0285(7) 0.0409(9) 0.0345(8) -0.0166(7) 0.0157(6) -0.0057(7)
C3 0.0222(6) 0.0314(7) 0.0253(7) 0.0034(6) 0.0113(5) -0.0010(6)
C4 0.0267(7) 0.0327(8) 0.0288(7) 0.0083(6) 0.0145(6) 0.0038(6)
C5 0.0174(6) 0.0372(8) 0.0247(7) 0.0039(6) 0.0071(5) 0.0023(5)
C6 0.0168(6) 0.0473(9) 0.0208(6) 0.0038(6) 0.0038(5) -0.0013(6)
C7 0.0233(6) 0.0287(7) 0.0188(6) -0.0039(5) 0.0044(5) -0.0002(5)
C8 0.0195(6) 0.0235(7) 0.0224(6) -0.0037(5) 0.0030(5) -0.0004(5)
C9 0.0191(6) 0.0258(7) 0.0214(6) -0.0020(5) 0.0037(5) 0.0027(5)
C10 0.0168(6) 0.0229(7) 0.0236(6) -0.0016(5) 0.0020(5) -0.0012(5)
C11 0.0246(7) 0.0302(8) 0.0285(7) -0.0043(6) 0.0017(6) 0.0051(6)
C12 0.0249(7) 0.0304(8) 0.0396(8) 0.0015(7) 0.0000(6) 0.0075(6)
C13 0.0250(7) 0.0311(8) 0.0292(7) 0.0073(6) -0.0035(6) -0.0028(6)
C14 0.0306(7) 0.0350(8) 0.0233(7) -0.0001(6) 0.0026(6) -0.0026(6)
C15 0.0261(7) 0.0260(7) 0.0255(7) -0.0020(6) 0.0030(5) 0.0017(6)
C16 0.0214(6) 0.0254(7) 0.0216(6) -0.0003(5) 0.0008(5) 0.0023(5)
C17 0.0223(6) 0.0220(6) 0.0216(6) -0.0024(5) 0.0047(5) 0.0042(5)
C18 0.0359(8) 0.0300(8) 0.0193(6) -0.0003(6) 0.0041(6) -0.0023(6)
C19 0.0388(8) 0.0335(8) 0.0262(7) -0.0049(6) -0.0001(6) -0.0038(7)
C20 0.0354(8) 0.0237(7) 0.0374(8) -0.0033(6) 0.0089(7) -0.0022(6)
C21 0.0517(10) 0.0269(8) 0.0269(7) 0.0018(6) 0.0126(7) 0.0006(7)
C22 0.0419(8) 0.0269(7) 0.0197(6) -0.0022(6) 0.0029(6) 0.0015(6)
C23 0.0202(6) 0.0248(7) 0.0159(6) -0.0009(5) 0.0044(5) -0.0010(5)
C24 0.0178(6) 0.0207(6) 0.0191(6) -0.0011(5) 0.0048(5) 0.0007(5)
C25 0.0178(6) 0.0210(6) 0.0178(6) 0.0014(5) 0.0044(5) -0.0003(5)
C26 0.0177(6) 0.0204(6) 0.0185(6) -0.0012(5) 0.0052(5) 0.0010(5)
C27 0.0194(6) 0.0240(7) 0.0258(7) 0.0041(5) 0.0072(5) 0.0002(5)
C28 0.0228(7) 0.0299(8) 0.0305(7) 0.0091(6) 0.0046(6) 0.0049(6)
C29 0.0164(6) 0.0331(8) 0.0340(8) 0.0036(6) 0.0036(5) 0.0031(5)
C30 0.0193(6) 0.0315(8) 0.0298(7) 0.0023(6) 0.0085(5) -0.0034(5)
C31 0.0217(6) 0.0245(7) 0.0209(6) 0.0029(5) 0.0056(5) -0.0006(5)
C32 0.0154(6) 0.0229(6) 0.0208(6) -0.0026(5) 0.0036(5) -0.0007(5)
C33 0.0155(6) 0.0215(6) 0.0237(6) -0.0032(5) 0.0063(5) -0.0042(5)
C34 0.0256(7) 0.0242(7) 0.0289(7) 0.0007(6) 0.0100(6) -0.0010(5)
C35 0.0321(8) 0.0201(7) 0.0451(9) -0.0019(6) 0.0173(7) -0.0010(6)
C36 0.0324(8) 0.0297(8) 0.0383(8) -0.0148(6) 0.0172(7) -0.0094(6)
C37 0.0254(7) 0.0368(8) 0.0244(7) -0.0080(6) 0.0076(5) -0.0082(6)
C38 0.0187(6) 0.0257(7) 0.0242(6) -0.0024(5) 0.0053(5) -0.0037(5)
C39 0.0182(6) 0.0188(6) 0.0205(6) -0.0005(5) 0.0033(5) 0.0005(5)
C40 0.0174(6) 0.0279(7) 0.0180(6) 0.0028(5) 0.0033(5) 0.0015(5)
C41 0.0227(6) 0.0210(7) 0.0322(7) -0.0060(6) 0.0112(6) -0.0011(5)
C42 0.0238(6) 0.0162(6) 0.0351(7) -0.0057(5) 0.0110(6) -0.0011(5)
C43 0.0286(8) 0.0223(7) 0.0526(10) 0.0044(7) 0.0101(7) 0.0048(6)
C44 0.0517(11) 0.0229(8) 0.0522(10) 0.0090(7) 0.0149(8) 0.0046(7)
C45 0.0567(11) 0.0187(7) 0.0528(10) -0.0052(7) 0.0318(9) -0.0086(7)
C46 0.0303(8) 0.0278(8) 0.0471(9) -0.0151(7) 0.0194(7) -0.0097(6)
C47 0.0235(7) 0.0264(7) 0.0320(7) -0.0098(6) 0.0082(6) -0.0034(6)
C48 0.0194(6) 0.0202(6) 0.0181(6) 0.0004(5) 0.0031(5) 0.0012(5)
C49 0.0209(6) 0.0171(6) 0.0191(6) 0.0013(5) 0.0071(5) -0.0027(5)
C50 0.0216(6) 0.0209(6) 0.0194(6) -0.0004(5) 0.0056(5) -0.0024(5)
C51 0.0208(6) 0.0245(7) 0.0284(7) 0.0021(5) 0.0082(5) -0.0004(5)
C52 0.0280(7) 0.0240(7) 0.0337(7) -0.0026(6) 0.0156(6) 0.0001(6)
C53 0.0304(7) 0.0277(7) 0.0251(7) -0.0078(6) 0.0099(6) -0.0061(6)
C54 0.0209(6) 0.0242(7) 0.0233(6) -0.0015(5) 0.0052(5) -0.0043(5)
C55 0.0229(6) 0.0252(7) 0.0212(6) -0.0011(5) -0.0026(5) -0.0018(5)
C56 0.0202(7) 0.0341(8) 0.0489(10) 0.0050(7) -0.0026(6) -0.0004(6)
C57 0.0301(7) 0.0291(7) 0.0201(6) -0.0001(5) 0.0103(5) -0.0050(6)
C58 0.0320(7) 0.0299(8) 0.0277(7) 0.0038(6) 0.0122(6) -0.0039(6)
C59 0.0260(7) 0.0202(6) 0.0243(6) 0.0026(5) 0.0044(5) -0.0003(5)
C60 0.0500(10) 0.0289(8) 0.0316(8) 0.0025(6) -0.0017(7) -0.0131(7)
C61 0.0193(6) 0.0273(7) 0.0251(7) 0.0081(5) 0.0058(5) 0.0049(5)
C62 0.0385(9) 0.0533(11) 0.0457(10) 0.0241(8) 0.0265(8) 0.0190(8)
N1 0.0179(5) 0.0288(6) 0.0177(5) -0.0010(4) 0.0049(4) 0.0013(4)
N2 0.0204(5) 0.0325(6) 0.0250(6) -0.0099(5) 0.0090(5) -0.0027(5)
N3 0.0203(5) 0.0263(6) 0.0220(5) 0.0033(5) 0.0095(4) 0.0024(4)
N4 0.0153(5) 0.0328(6) 0.0196(5) 0.0026(5) 0.0038(4) 0.0001(4)
N5 0.0160(5) 0.0219(6) 0.0214(5) 0.0000(4) 0.0023(4) 0.0023(4)
N6 0.0139(5) 0.0216(5) 0.0171(5) -0.0017(4) 0.0043(4) -0.0013(4)
N7 0.0208(5) 0.0182(5) 0.0178(5) -0.0015(4) 0.0049(4) -0.0001(4)
N8 0.0176(5) 0.0216(5) 0.0166(5) 0.0010(4) 0.0028(4) -0.0009(4)
O1 0.0320(6) 0.0385(6) 0.0328(6) -0.0184(5) 0.0117(5) -0.0078(5)
O2 0.0282(5) 0.0257(5) 0.0261(5) 0.0062(4) 0.0095(4) 0.0054(4)
O3 0.0185(4) 0.0287(5) 0.0210(5) 0.0044(4) 0.0011(4) 0.0006(4)
Zn1 0.01427(7) 0.02312(8) 0.01486(7) -0.00129(6) 0.00376(5) 0.00039(6)

loop_
_atom_type_symbol
_atom_type_description
_atom_type_scat_dispersion_real
_atom_type_scat_dispersion_imag
_atom_type_scat_source
C C 0.0033 0.0016 'International Tables Vol C Tables 4.2.6.8 and 6.1.1.4'
H H 0 0 'International Tables Vol C Tables 4.2.6.8 and 6.1.1.4'
N N 0.0061 0.0033 'International Tables Vol C Tables 4.2.6.8 and 6.1.1.4'
O O 0.0106 0.006 'International Tables Vol C Tables 4.2.6.8 and 6.1.1.4'
Zn Zn 0.2839 1.4301 'International Tables Vol C Tables 4.2.6.8 and 6.1.1.4'

loop_
_geom_angle_atom_site_label_1
_geom_angle_atom_site_label_2
_geom_angle_atom_site_label_3
_geom_angle
N1 C1 C2 110.64(12)
N1 C1 H1A 109.5
C2 C1 H1A 109.5
N1 C1 H1B 109.5
C2 C1 H1B 109.5
H1A C1 H1B 108.1
N2 C2 C1 109.38(12)
N2 C2 H2A 109.8
C1 C2 H2A 109.8
N2 C2 H2B 109.8
C1 C2 H2B 109.8
H2A C2 H2B 108.2
N1 C3 C4 112.52(12)
N1 C3 H3A 109.1
C4 C3 H3A 109.1
N1 C3 H3B 109.1
C4 C3 H3B 109.1
H3A C3 H3B 107.8
N3 C4 C3 110.08(11)
N3 C4 H4A 109.6
C3 C4 H4A 109.6
N3 C4 H4B 109.6
C3 C4 H4B 109.6
H4A C4 H4B 108.2
N1 C5 C6 110.58(11)
N1 C5 H5A 109.5
C6 C5 H5A 109.5
N1 C5 H5B 109.5
C6 C5 H5B 109.5
H5A C5 H5B 108.1
N4 C6 C5 110.34(11)
N4 C6 H6A 109.6
C5 C6 H6A 109.6
N4 C6 H6B 109.6
C5 C6 H6B 109.6
H6A C6 H6B 108.1
O1 C7 N2 127.10(13)
O1 C7 C8 120.23(12)
N2 C7 C8 112.54(12)
N5 C8 C7 114.40(11)
N5 C8 H8A 108.7
C7 C8 H8A 108.7
N5 C8 H8B 108.7
C7 C8 H8B 108.7
H8A C8 H8B 107.6
N5 C9 C10 111.73(11)
N5 C9 H9A 109.3
C10 C9 H9A 109.3
N5 C9 H9B 109.3
C10 C9 H9B 109.3
H9A C9 H9B 107.9
C15 C10 C11 118.60(13)
C15 C10 C9 121.12(12)
C11 C10 C9 120.25(12)
C12 C11 C10 120.47(14)
C12 C11 H11 119.8
C10 C11 H11 119.8
C13 C12 C11 120.59(15)
C13 C12 H12 119.7
C11 C12 H12 119.7
C14 C13 C12 119.34(14)
C14 C13 H13 120.3
C12 C13 H13 120.3
C13 C14 C15 120.35(14)
C13 C14 H14 119.8
C15 C14 H14 119.8
C10 C15 C14 120.51(14)
C10 C15 H15 119.7
C14 C15 H15 119.7
N5 C16 C17 113.34(11)
N5 C16 H16A 108.9
C17 C16 H16A 108.9
N5 C16 H16B 108.9
C17 C16 H16B 108.9
H16A C16 H16B 107.7
C22 C17 C18 118.09(14)
C22 C17 C16 121.06(12)
C18 C17 C16 120.81(13)
C19 C18 C17 120.84(14)
C19 C18 H18 119.6
C17 C18 H18 119.6
C20 C19 C18 120.46(14)
C20 C19 H19 119.8
C18 C19 H19 119.8
C21 C20 C19 119.33(15)
C21 C20 H20 120.3
C19 C20 H20 120.3
C20 C21 C22 120.44(15)
C20 C21 H21 119.8
C22 C21 H21 119.8
C17 C22 C21 120.85(14)
C17 C22 H22 119.6
C21 C22 H22 119.6
O2 C23 N3 126.23(12)
O2 C23 C24 119.31(12)
N3 C23 C24 114.41(11)
N6 C24 C23 113.37(11)
N6 C24 H24A 108.9
C23 C24 H24A 108.9
N6 C24 H24B 108.9
C23 C24 H24B 108.9
H24A C24 H24B 107.7
N6 C25 C26 114.18(10)
N6 C25 H25A 108.7
C26 C25 H25A 108.7
N6 C25 H25B 108.7
C26 C25 H25B 108.7
H25A C25 H25B 107.6
C27 C26 C31 119.27(12)
C27 C26 C25 121.97(12)
C31 C26 C25 118.65(11)
C26 C27 C28 120.07(13)
C26 C27 H27 120
C28 C27 H27 120
C29 C28 C27 120.34(13)
C29 C28 H28 119.8
C27 C28 H28 119.8
C30 C29 C28 119.56(13)
C30 C29 H29 120.2
C28 C29 H29 120.2
C29 C30 C31 120.21(13)
C29 C30 H30 119.9
C31 C30 H30 119.9
C30 C31 C26 120.53(13)
C30 C31 H31 119.7
C26 C31 H31 119.7
N6 C32 C33 112.09(10)
N6 C32 H32A 109.2
C33 C32 H32A 109.2
N6 C32 H32B 109.2
C33 C32 H32B 109.2
H32A C32 H32B 107.9
C38 C33 C34 119.03(13)
C38 C33 C32 120.60(12)
C34 C33 C32 120.37(12)
C35 C34 C33 120.20(14)
C35 C34 H34 119.9
C33 C34 H34 119.9
C36 C35 C34 120.11(14)
C36 C35 H35 119.9
C34 C35 H35 119.9
C37 C36 C35 120.13(14)
C37 C36 H36 119.9
C35 C36 H36 119.9
C36 C37 C38 119.95(14)
C36 C37 H37 120
C38 C37 H37 120
C33 C38 C37 120.54(14)
C33 C38 H38 119.7
C37 C38 H38 119.7
O3 C39 N4 126.65(12)
O3 C39 C40 120.06(12)
N4 C39 C40 113.22(11)
N7 C40 C39 118.26(11)
N7 C40 H40A 107.7
C39 C40 H40A 107.7
N7 C40 H40B 107.7
C39 C40 H40B 107.7
H40A C40 H40B 107.1
N7 C41 C42 110.31(11)
N7 C41 H41A 109.6
C42 C41 H41A 109.6
N7 C41 H41B 109.6
C42 C41 H41B 109.6
H41A C41 H41B 108.1
C43 C42 C47 118.52(14)
C43 C42 C41 121.84(13)
C47 C42 C41 119.56(13)
C42 C43 C44 120.94(15)
C42 C43 H43 119.5
C44 C43 H43 119.5
C45 C44 C43 119.71(17)
C45 C44 H44 120.1
C43 C44 H44 120.1
C44 C45 C46 120.19(16)
C44 C45 H45 119.9
C46 C45 H45 119.9
C45 C46 C47 119.84(15)
C45 C46 H46 120.1
C47 C46 H46 120.1
C46 C47 C42 120.78(15)
C46 C47 H47 119.6
C42 C47 H47 119.6
N7 C48 C49 113.91(10)
N7 C48 H48A 108.8
C49 C48 H48A 108.8
N7 C48 H48B 108.8
C49 C48 H48B 108.8
H48A C48 H48B 107.7
C50 C49 C54 118.50(12)
C50 C49 C48 122.40(12)
C54 C49 C48 118.93(12)
C49 C50 C51 120.55(12)
C49 C50 H50 119.7
C51 C50 H50 119.7
C52 C51 C50 120.33(13)
C52 C51 H51 119.8
C50 C51 H51 119.8
C53 C52 C51 119.36(13)
C53 C52 H52 120.3
C51 C52 H52 120.3
C54 C53 C52 120.18(13)
C54 C53 H53 119.9
C52 C53 H53 119.9
C53 C54 C49 121.01(13)
C53 C54 H54 119.5
C49 C54 H54 119.5
C56 C55 N8 115.69(12)
C56 C55 H55A 108.4
N8 C55 H55A 108.4
C56 C55 H55B 108.4
N8 C55 H55B 108.4
H55A C55 H55B 107.4
C55 C56 H56A 109.5
C55 C56 H56B 109.5
H56A C56 H56B 109.5
C55 C56 H56C 109.5
H56A C56 H56C 109.5
H56B C56 H56C 109.5
N8 C57 C58 114.17(12)
N8 C57 H57A 108.7
C58 C57 H57A 108.7
N8 C57 H57B 108.7
C58 C57 H57B 108.7
H57A C57 H57B 107.6
C57 C58 H58A 109.5
C57 C58 H58B 109.5
H58A C58 H58B 109.5
C57 C58 H58C 109.5
H58A C58 H58C 109.5
H58B C58 H58C 109.5
C60 C59 N8 115.55(12)
C60 C59 H59A 108.4
N8 C59 H59A 108.4
C60 C59 H59B 108.4
N8 C59 H59B 108.4
H59A C59 H59B 107.5
C59 C60 H60A 109.5
C59 C60 H60B 109.5
H60A C60 H60B 109.5
C59 C60 H60C 109.5
H60A C60 H60C 109.5
H60B C60 H60C 109.5
C62 C61 N8 114.24(11)
C62 C61 H61A 108.7
N8 C61 H61A 108.7
C62 C61 H61B 108.7
N8 C61 H61B 108.7
H61A C61 H61B 107.6
C61 C62 H62A 109.5
C61 C62 H62B 109.5
H62A C62 H62B 109.5
C61 C62 H62C 109.5
H62A C62 H62C 109.5
H62B C62 H62C 109.5
C3 N1 C1 114.77(12)
C3 N1 C5 113.87(11)
C1 N1 C5 113.64(12)
C3 N1 Zn1 104.12(8)
C1 N1 Zn1 103.64(8)
C5 N1 Zn1 105.20(8)
C7 N2 C2 117.43(12)
C7 N2 Zn1 133.51(10)
C2 N2 Zn1 109.05(9)
C23 N3 C4 116.35(11)
C23 N3 Zn1 131.88(9)
C4 N3 Zn1 110.93(9)
C39 N4 C6 117.63(11)
C39 N4 Zn1 131.89(9)
C6 N4 Zn1 110.48(8)
C8 N5 C9 111.25(11)
C8 N5 C16 110.92(10)
C9 N5 C16 112.17(11)
C24 N6 C25 110.28(10)
C24 N6 C32 109.64(10)
C25 N6 C32 110.57(10)
C40 N7 C48 114.21(11)
C40 N7 C41 113.59(11)
C48 N7 C41 113.88(11)
C57 N8 C61 108.52(10)
C57 N8 C55 111.53(10)
C61 N8 C55 108.73(10)
C57 N8 C59 108.96(10)
C61 N8 C59 111.62(10)
C55 N8 C59 107.51(10)
N4 Zn1 N2 119.68(5)
N4 Zn1 N3 121.19(5)
N2 Zn1 N3 118.21(5)
N4 Zn1 N1 86.36(4)
N2 Zn1 N1 87.17(5)
N3 Zn1 N1 86.94(5)

loop_
_geom_bond_atom_site_label_1
_geom_bond_atom_site_label_2
_geom_bond_distance
C1 N1 1.4735(18)
C1 C2 1.527(2)
C1 H1A 0.99
C1 H1B 0.99
C2 N2 1.4666(18)
C2 H2A 0.99
C2 H2B 0.99
C3 N1 1.4710(19)
C3 C4 1.530(2)
C3 H3A 0.99
C3 H3B 0.99
C4 N3 1.4704(17)
C4 H4A 0.99
C4 H4B 0.99
C5 N1 1.4756(17)
C5 C6 1.525(2)
C5 H5A 0.99
C5 H5B 0.99
C6 N4 1.4692(17)
C6 H6A 0.99
C6 H6B 0.99
C7 O1 1.2433(17)
C7 N2 1.3254(18)
C7 C8 1.5327(19)
C8 N5 1.4462(17)
C8 H8A 0.99
C8 H8B 0.99
C9 N5 1.4562(17)
C9 C10 1.5159(18)
C9 H9A 0.99
C9 H9B 0.99
C10 C15 1.387(2)
C10 C11 1.389(2)
C11 C12 1.388(2)
C11 H11 0.95
C12 C13 1.378(2)
C12 H12 0.95
C13 C14 1.378(2)
C13 H13 0.95
C14 C15 1.393(2)
C14 H14 0.95
C15 H15 0.95
C16 N5 1.4569(17)
C16 C17 1.5099(19)
C16 H16A 0.99
C16 H16B 0.99
C17 C22 1.385(2)
C17 C18 1.3881(19)
C18 C19 1.384(2)
C18 H18 0.95
C19 C20 1.376(2)
C19 H19 0.95
C20 C21 1.373(2)
C20 H20 0.95
C21 C22 1.387(2)
C21 H21 0.95
C22 H22 0.95
C23 O2 1.2459(17)
C23 N3 1.3282(17)
C23 C24 1.5295(18)
C24 N6 1.4578(16)
C24 H24A 0.99
C24 H24B 0.99
C25 N6 1.4606(16)
C25 C26 1.5073(17)
C25 H25A 0.99
C25 H25B 0.99
C26 C27 1.3865(19)
C26 C31 1.3897(18)
C27 C28 1.3950(19)
C27 H27 0.95
C28 C29 1.386(2)
C28 H28 0.95
C29 C30 1.382(2)
C29 H29 0.95
C30 C31 1.3886(19)
C30 H30 0.95
C31 H31 0.95
C32 N6 1.4631(15)
C32 C33 1.5038(18)
C32 H32A 0.99
C32 H32B 0.99
C33 C38 1.3881(19)
C33 C34 1.392(2)
C34 C35 1.386(2)
C34 H34 0.95
C35 C36 1.383(2)
C35 H35 0.95
C36 C37 1.376(2)
C36 H36 0.95
C37 C38 1.388(2)
C37 H37 0.95
C38 H38 0.95
C39 O3 1.2490(16)
C39 N4 1.3208(17)
C39 C40 1.5394(18)
C40 N7 1.4471(17)
C40 H40A 0.99
C40 H40B 0.99
C41 N7 1.4617(17)
C41 C42 1.508(2)
C41 H41A 0.99
C41 H41B 0.99
C42 C43 1.383(2)
C42 C47 1.3919(19)
C43 C44 1.392(2)
C43 H43 0.95
C44 C45 1.376(3)
C44 H44 0.95
C45 C46 1.382(3)
C45 H45 0.95
C46 C47 1.385(2)
C46 H46 0.95
C47 H47 0.95
C48 N7 1.4554(16)
C48 C49 1.5110(18)
C48 H48A 0.99
C48 H48B 0.99
C49 C50 1.3896(18)
C49 C54 1.3919(18)
C50 C51 1.3917(19)
C50 H50 0.95
C51 C52 1.386(2)
C51 H51 0.95
C52 C53 1.386(2)
C52 H52 0.95
C53 C54 1.384(2)
C53 H53 0.95
C54 H54 0.95
C55 C56 1.508(2)
C55 N8 1.5187(16)
C55 H55A 0.99
C55 H55B 0.99
C56 H56A 0.98
C56 H56B 0.98
C56 H56C 0.98
C57 N8 1.5132(17)
C57 C58 1.514(2)
C57 H57A 0.99
C57 H57B 0.99
C58 H58A 0.98
C58 H58B 0.98
C58 H58C 0.98
C59 C60 1.508(2)
C59 N8 1.5197(17)
C59 H59A 0.99
C59 H59B 0.99
C60 H60A 0.98
C60 H60B 0.98
C60 H60C 0.98
C61 C62 1.512(2)
C61 N8 1.5148(17)
C61 H61A 0.99
C61 H61B 0.99
C62 H62A 0.98
C62 H62B 0.98
C62 H62C 0.98
N1 Zn1 2.0915(11)
N2 Zn1 1.9672(12)
N3 Zn1 1.9718(12)
N4 Zn1 1.9665(11)
